data_4130133
loop_
_publ_author_name
'Liang, Xiao'
'Jiang, Shi-Zhi'
'Wei, Kun'
'Yang, Yu-Rong'

_publ_section_title
;
 Enantioselective Total Synthesis of (-)-Alstoscholarisine A.
;
_journal_issue 8
_journal_name_full 'Journal of the American Chemical Society'
_journal_page_first 2560
_journal_page_last 2562
_journal_paper_doi 10.1021/jacs.6b00625
_journal_volume 138
_journal_year 2016
_chemical_absolute_configuration rm
_chemical_formula_moiety 'C18 H19 N O2'
_chemical_formula_sum 'C18 H19 N O2'
_chemical_formula_weight 281.34
_space_group_IT_number 19
_space_group_name_Hall 'P 2ac 2ab'
_space_group_name_H-M_alt 'P 21 21 21'
_symmetry_cell_setting orthorhombic
_symmetry_space_group_name_Hall 'P 2ac 2ab'
_symmetry_space_group_name_H-M 'P 21 21 21'
_atom_sites_solution_hydrogens geom
_atom_sites_solution_primary direct
_atom_sites_solution_secondary difmap
_audit_creation_method SHELXL-97
_cell_angle_alpha 90.00
_cell_angle_beta 90.00
_cell_angle_gamma 90.00
_cell_formula_units_Z 4
_cell_length_a 7.8819(8)
_cell_length_b 12.8093(13)
_cell_length_c 14.6769(15)
_cell_measurement_reflns_used 6026
_cell_measurement_temperature 100(2)
_cell_measurement_theta_max 30.37
_cell_measurement_theta_min 2.78
_cell_volume 1481.8(3)
_computing_cell_refinement 'Bruker SAINT'
_computing_data_collection 'Bruker APEX2'
_computing_data_reduction 'Bruker SAINT'
_computing_molecular_graphics 'Bruker SHELXTL'
_computing_publication_material 'Bruker SHELXTL'
_computing_structure_refinement 'SHELXL-97 (Sheldrick, 2008)'
_computing_structure_solution 'SHELXS-97 (Sheldrick, 2008)'
_diffrn_ambient_temperature 100(2)
_diffrn_measured_fraction_theta_full 0.980
_diffrn_measured_fraction_theta_max 0.980
_diffrn_measurement_device_type 'Bruker APEX-II CCD'
_diffrn_measurement_method '\f and \w scans'
_diffrn_radiation_monochromator graphite
_diffrn_radiation_source 'fine-focus sealed tube'
_diffrn_radiation_type MoK\a
_diffrn_radiation_wavelength 0.71073
_diffrn_reflns_av_R_equivalents 0.0299
_diffrn_reflns_av_sigmaI/netI 0.0289
_diffrn_reflns_limit_h_max 10
_diffrn_reflns_limit_h_min -10
_diffrn_reflns_limit_k_max 17
_diffrn_reflns_limit_k_min -18
_diffrn_reflns_limit_l_max 20
_diffrn_reflns_limit_l_min -20
_diffrn_reflns_number 15790
_diffrn_reflns_theta_full 30.00
_diffrn_reflns_theta_max 30.00
_diffrn_reflns_theta_min 2.11
_exptl_absorpt_coefficient_mu 0.082
_exptl_absorpt_correction_T_max 0.9886
_exptl_absorpt_correction_T_min 0.9695
_exptl_absorpt_correction_type multi-scan
_exptl_absorpt_process_details sadabs
_exptl_crystal_colour colourless
_exptl_crystal_density_diffrn 1.261
_exptl_crystal_density_method 'not measured'
_exptl_crystal_description block
_exptl_crystal_F_000 600
_exptl_crystal_size_max 0.38
_exptl_crystal_size_mid 0.32
_exptl_crystal_size_min 0.14
_refine_diff_density_max 0.260
_refine_diff_density_min -0.216
_refine_diff_density_rms 0.039
_refine_ls_abs_structure_details 'Flack H D (1983), Acta Cryst. A39, 876-881'
_refine_ls_abs_structure_Flack 0.4(9)
_refine_ls_extinction_method none
_refine_ls_goodness_of_fit_ref 1.054
_refine_ls_hydrogen_treatment constr
_refine_ls_matrix_type full
_refine_ls_number_parameters 192
_refine_ls_number_reflns 4172
_refine_ls_number_restraints 0
_refine_ls_restrained_S_all 1.054
_refine_ls_R_factor_all 0.0402
_refine_ls_R_factor_gt 0.0350
_refine_ls_shift/su_max 0.001
_refine_ls_shift/su_mean 0.000
_refine_ls_structure_factor_coef Fsqd
_refine_ls_weighting_details 'calc w=1/[\s^2^(Fo^2^)+(0.0472P)^2^+0.1891P] where P=(Fo^2^+2Fc^2^)/3'
_refine_ls_weighting_scheme calc
_refine_ls_wR_factor_gt 0.0855
_refine_ls_wR_factor_ref 0.0884
_reflns_number_gt 3825
_reflns_number_total 4172
_reflns_threshold_expression >2sigma(I)
_cod_data_source_file ja6b00625_si_002.cif
_cod_data_source_block mo_aj19075_0m
_cod_depositor_comments
;
The following automatic conversions were performed:

data item '_symmetry_cell_setting' value 'Orthorhombic' was changed
to 'orthorhombic' in accordance with the
/home/saulius/struct/COD-crude-data/automatic-downloads/DataCite-retrospective/ACS/depositions/lib/dictionaries/cif_core.dic
dictionary named 'cif_core.dic' version 2.4.2 last updated on
2011-04-26.

Automatic conversion script
Id: cif_fix_values 6909 2019-04-08 15:41:33Z antanas 
;
_cod_database_code 4130133

loop_
_symmetry_equiv_pos_as_xyz
'x, y, z'
'x+1/2, -y+1/2, -z'
'-x, y+1/2, -z+1/2'
'-x+1/2, -y, z+1/2'

loop_
_atom_site_label
_atom_site_type_symbol
_atom_site_fract_x
_atom_site_fract_y
_atom_site_fract_z
_atom_site_U_iso_or_equiv
_atom_site_adp_type
_atom_site_occupancy
_atom_site_symmetry_multiplicity
_atom_site_calc_flag
_atom_site_refinement_flags
O1 O 0.84805(12) 0.84548(7) 0.75083(6) 0.02285(19) Uani 1 1 d .
O2 O 0.63352(12) 0.58663(6) 0.81272(6) 0.02188(19) Uani 1 1 d .
N1 N 0.59708(12) 0.82550(7) 0.82524(6) 0.01485(18) Uani 1 1 d .
C1 C 0.58736(19) 1.03100(10) 1.04294(8) 0.0260(3) Uani 1 1 d .
H1 H 0.5797 1.0760 1.0942 0.031 Uiso 1 1 calc R
C2 C 0.45085(18) 0.96706(9) 1.02091(8) 0.0225(3) Uani 1 1 d .
H2 H 0.3499 0.9681 1.0563 0.027 Uiso 1 1 calc R
C3 C 0.46583(16) 0.90114(9) 0.94528(7) 0.0166(2) Uani 1 1 d .
C4 C 0.61718(15) 0.90101(8) 0.89420(7) 0.0155(2) Uani 1 1 d .
C5 C 0.71186(15) 0.80146(9) 0.75669(7) 0.0165(2) Uani 1 1 d .
C6 C 0.65490(16) 0.71636(9) 0.69156(7) 0.0183(2) Uani 1 1 d .
H6 H 0.7101 0.7291 0.6312 0.022 Uiso 1 1 calc R
C7 C 0.71224(17) 0.60786(9) 0.72653(8) 0.0218(3) Uani 1 1 d .
H7 H 0.6741 0.5538 0.6819 0.026 Uiso 1 1 calc R
C8 C 0.90214(18) 0.59712(11) 0.73952(9) 0.0283(3) Uani 1 1 d .
H8A H 0.9293 0.5250 0.7564 0.042 Uiso 1 1 calc R
H8B H 0.9397 0.6444 0.7880 0.042 Uiso 1 1 calc R
H8C H 0.9603 0.6150 0.6826 0.042 Uiso 1 1 calc R
C9 C 0.73471(18) 1.03004(10) 0.99109(8) 0.0248(3) Uani 1 1 d .
H9 H 0.8255 1.0750 1.0076 0.030 Uiso 1 1 calc R
C10 C 0.75351(16) 0.96501(9) 0.91542(8) 0.0195(2) Uani 1 1 d .
H10 H 0.8547 0.9646 0.8802 0.023 Uiso 1 1 calc R
C11 C 0.43392(15) 0.77986(9) 0.83535(8) 0.0171(2) Uani 1 1 d .
C12 C 0.35208(15) 0.82434(9) 0.90647(8) 0.0182(2) Uani 1 1 d .
C13 C 0.17755(16) 0.80042(12) 0.94076(9) 0.0278(3) Uani 1 1 d .
H13A H 0.1405 0.7328 0.9167 0.042 Uiso 1 1 calc R
H13B H 0.0989 0.8550 0.9206 0.042 Uiso 1 1 calc R
H13C H 0.1789 0.7978 1.0075 0.042 Uiso 1 1 calc R
C14 C 0.38556(16) 0.69321(9) 0.77213(8) 0.0197(2) Uani 1 1 d .
H14 H 0.2591 0.6899 0.7672 0.024 Uiso 1 1 calc R
C15 C 0.46157(16) 0.71452(9) 0.67727(8) 0.0191(2) Uani 1 1 d .
H15 H 0.4336 0.6539 0.6370 0.023 Uiso 1 1 calc R
C16 C 0.39399(16) 0.81196(9) 0.63287(8) 0.0218(2) Uani 1 1 d .
H16 H 0.3691 0.8706 0.6702 0.026 Uiso 1 1 calc R
C17 C 0.3679(2) 0.81951(11) 0.54453(9) 0.0323(3) Uani 1 1 d .
H17A H 0.3919 0.7619 0.5059 0.039 Uiso 1 1 calc R
H17B H 0.3250 0.8826 0.5194 0.039 Uiso 1 1 calc R
C18 C 0.45266(17) 0.58786(9) 0.80735(9) 0.0235(3) Uani 1 1 d .
H18A H 0.4046 0.5740 0.8685 0.028 Uiso 1 1 calc R
H18B H 0.4144 0.5315 0.7661 0.028 Uiso 1 1 calc R

loop_
_atom_site_aniso_label
_atom_site_aniso_U_11
_atom_site_aniso_U_22
_atom_site_aniso_U_33
_atom_site_aniso_U_23
_atom_site_aniso_U_13
_atom_site_aniso_U_12
O1 0.0191(4) 0.0251(4) 0.0244(4) 0.0001(3) 0.0053(3) -0.0050(3)
O2 0.0288(5) 0.0188(4) 0.0180(4) 0.0015(3) -0.0004(3) -0.0009(4)
N1 0.0152(4) 0.0149(4) 0.0144(4) -0.0022(3) 0.0012(3) -0.0035(4)
C1 0.0427(8) 0.0187(5) 0.0165(5) -0.0029(4) -0.0069(5) 0.0061(6)
C2 0.0318(7) 0.0208(5) 0.0150(5) 0.0017(4) 0.0008(5) 0.0089(6)
C3 0.0198(5) 0.0159(5) 0.0142(4) 0.0034(4) -0.0007(4) 0.0028(5)
C4 0.0197(6) 0.0127(4) 0.0140(4) 0.0004(4) -0.0014(4) 0.0017(4)
C5 0.0185(5) 0.0157(5) 0.0154(5) 0.0022(4) 0.0017(4) 0.0010(4)
C6 0.0239(6) 0.0177(5) 0.0132(4) -0.0003(4) 0.0013(4) 0.0015(4)
C7 0.0305(7) 0.0182(5) 0.0166(5) -0.0010(4) 0.0014(5) 0.0039(5)
C8 0.0310(7) 0.0288(6) 0.0251(6) 0.0010(5) 0.0025(5) 0.0114(6)
C9 0.0343(7) 0.0170(5) 0.0232(5) -0.0003(5) -0.0124(5) -0.0017(5)
C10 0.0209(6) 0.0160(5) 0.0215(5) 0.0026(4) -0.0042(4) -0.0005(5)
C11 0.0153(5) 0.0176(5) 0.0183(5) 0.0020(4) 0.0001(4) -0.0043(4)
C12 0.0175(5) 0.0205(5) 0.0166(5) 0.0047(4) 0.0010(4) 0.0006(4)
C13 0.0178(6) 0.0369(7) 0.0287(6) 0.0066(5) 0.0069(5) 0.0006(5)
C14 0.0198(6) 0.0191(5) 0.0201(5) -0.0014(4) -0.0012(4) -0.0051(5)
C15 0.0241(6) 0.0172(5) 0.0161(5) -0.0020(4) -0.0034(4) -0.0020(5)
C16 0.0228(6) 0.0189(5) 0.0237(5) -0.0012(4) -0.0018(4) 0.0005(5)
C17 0.0443(8) 0.0256(6) 0.0271(6) -0.0012(5) -0.0107(6) 0.0085(6)
C18 0.0296(6) 0.0183(5) 0.0225(5) 0.0008(4) -0.0011(5) -0.0068(5)

loop_
_atom_type_symbol
_atom_type_description
_atom_type_scat_dispersion_real
_atom_type_scat_dispersion_imag
_atom_type_scat_source
C C 0.0033 0.0016 'International Tables Vol C Tables 4.2.6.8 and 6.1.1.4'
H H 0.0000 0.0000 'International Tables Vol C Tables 4.2.6.8 and 6.1.1.4'
N N 0.0061 0.0033 'International Tables Vol C Tables 4.2.6.8 and 6.1.1.4'
O O 0.0106 0.0060 'International Tables Vol C Tables 4.2.6.8 and 6.1.1.4'

loop_
_geom_angle_atom_site_label_1
_geom_angle_atom_site_label_2
_geom_angle_atom_site_label_3
_geom_angle
C18 O2 C7 112.39(9)
C5 N1 C4 126.86(10)
C5 N1 C11 125.08(9)
C4 N1 C11 108.01(9)
C9 C1 C2 120.98(11)
C9 C1 H1 119.5
C2 C1 H1 119.5
C1 C2 C3 118.33(12)
C1 C2 H2 120.8
C3 C2 H2 120.8
C2 C3 C4 119.61(11)
C2 C3 C12 132.04(12)
C4 C3 C12 108.31(10)
C10 C4 C3 122.40(10)
C10 C4 N1 130.85(11)
C3 C4 N1 106.73(10)
O1 C5 N1 121.61(11)
O1 C5 C6 123.36(10)
N1 C5 C6 115.03(10)
C5 C6 C15 112.95(10)
C5 C6 C7 110.45(9)
C15 C6 C7 108.69(10)
C5 C6 H6 108.2
C15 C6 H6 108.2
C7 C6 H6 108.2
O2 C7 C8 107.40(10)
O2 C7 C6 109.63(9)
C8 C7 C6 114.29(11)
O2 C7 H7 108.5
C8 C7 H7 108.5
C6 C7 H7 108.5
C7 C8 H8A 109.5
C7 C8 H8B 109.5
H8A C8 H8B 109.5
C7 C8 H8C 109.5
H8A C8 H8C 109.5
H8B C8 H8C 109.5
C1 C9 C10 122.00(12)
C1 C9 H9 119.0
C10 C9 H9 119.0
C4 C10 C9 116.68(12)
C4 C10 H10 121.7
C9 C10 H10 121.7
C12 C11 N1 109.82(10)
C12 C11 C14 132.03(11)
N1 C11 C14 118.11(10)
C11 C12 C3 107.12(10)
C11 C12 C13 127.71(12)
C3 C12 C13 125.17(11)
C12 C13 H13A 109.5
C12 C13 H13B 109.5
H13A C13 H13B 109.5
C12 C13 H13C 109.5
H13A C13 H13C 109.5
H13B C13 H13C 109.5
C11 C14 C18 110.78(9)
C11 C14 C15 109.27(9)
C18 C14 C15 108.99(10)
C11 C14 H14 109.3
C18 C14 H14 109.3
C15 C14 H14 109.3
C16 C15 C6 113.38(10)
C16 C15 C14 113.62(10)
C6 C15 C14 105.36(9)
C16 C15 H15 108.1
C6 C15 H15 108.1
C14 C15 H15 108.1
C17 C16 C15 122.86(11)
C17 C16 H16 118.6
C15 C16 H16 118.6
C16 C17 H17A 120.0
C16 C17 H17B 120.0
H17A C17 H17B 120.0
O2 C18 C14 111.80(10)
O2 C18 H18A 109.3
C14 C18 H18A 109.3
O2 C18 H18B 109.3
C14 C18 H18B 109.3
H18A C18 H18B 107.9

loop_
_geom_bond_atom_site_label_1
_geom_bond_atom_site_label_2
_geom_bond_distance
O1 C5 1.2155(15)
O2 C18 1.4278(16)
O2 C7 1.4349(14)
N1 C5 1.3876(14)
N1 C4 1.4090(13)
N1 C11 1.4204(14)
C1 C9 1.389(2)
C1 C2 1.390(2)
C1 H1 0.9500
C2 C3 1.3996(16)
C2 H2 0.9500
C3 C4 1.4089(16)
C3 C12 1.4478(17)
C4 C10 1.3870(17)
C5 C6 1.5178(16)
C6 C15 1.5384(17)
C6 C7 1.5490(16)
C6 H6 1.0000
C7 C8 1.5151(19)
C7 H7 1.0000
C8 H8A 0.9800
C8 H8B 0.9800
C8 H8C 0.9800
C9 C10 1.3962(17)
C9 H9 0.9500
C10 H10 0.9500
C11 C12 1.3529(16)
C11 C14 1.4961(15)
C12 C13 1.4965(17)
C13 H13A 0.9800
C13 H13B 0.9800
C13 H13C 0.9800
C14 C18 1.5388(17)
C14 C15 1.5401(16)
C14 H14 1.0000
C15 C16 1.5053(16)
C15 H15 1.0000
C16 C17 1.3163(17)
C16 H16 0.9500
C17 H17A 0.9500
C17 H17B 0.9500
C18 H18A 0.9900
C18 H18B 0.9900

loop_
_geom_torsion_atom_site_label_1
_geom_torsion_atom_site_label_2
_geom_torsion_atom_site_label_3
_geom_torsion_atom_site_label_4
_geom_torsion
C9 C1 C2 C3 0.31(17)
C1 C2 C3 C4 0.20(16)
C1 C2 C3 C12 177.83(12)
C2 C3 C4 C10 -0.60(16)
C12 C3 C4 C10 -178.75(10)
C2 C3 C4 N1 178.12(10)
C12 C3 C4 N1 -0.03(12)
C5 N1 C4 C10 -4.09(19)
C11 N1 C4 C10 178.22(11)
C5 N1 C4 C3 177.33(10)
C11 N1 C4 C3 -0.36(12)
C4 N1 C5 O1 0.87(18)
C11 N1 C5 O1 178.18(11)
C4 N1 C5 C6 -179.78(10)
C11 N1 C5 C6 -2.47(15)
O1 C5 C6 C15 -148.79(11)
N1 C5 C6 C15 31.87(13)
O1 C5 C6 C7 89.26(13)
N1 C5 C6 C7 -90.08(12)
C18 O2 C7 C8 -176.20(10)
C18 O2 C7 C6 59.08(12)
C5 C6 C7 O2 62.42(13)
C15 C6 C7 O2 -62.01(12)
C5 C6 C7 C8 -58.20(13)
C15 C6 C7 C8 177.37(10)
C2 C1 C9 C10 -0.45(18)
C3 C4 C10 C9 0.46(16)
N1 C4 C10 C9 -177.92(11)
C1 C9 C10 C4 0.06(17)
C5 N1 C11 C12 -177.10(10)
C4 N1 C11 C12 0.65(13)
C5 N1 C11 C14 5.05(16)
C4 N1 C11 C14 -177.20(10)
N1 C11 C12 C3 -0.65(13)
C14 C11 C12 C3 176.80(12)
N1 C11 C12 C13 179.59(11)
C14 C11 C12 C13 -3.0(2)
C2 C3 C12 C11 -177.41(12)
C4 C3 C12 C11 0.42(13)
C2 C3 C12 C13 2.4(2)
C4 C3 C12 C13 -179.81(11)
C12 C11 C14 C18 -93.01(16)
N1 C11 C14 C18 84.27(13)
C12 C11 C14 C15 146.90(13)
N1 C11 C14 C15 -35.82(14)
C5 C6 C15 C16 63.83(12)
C7 C6 C15 C16 -173.23(9)
C5 C6 C15 C14 -61.02(12)
C7 C6 C15 C14 61.92(11)
C11 C14 C15 C16 -63.29(13)
C18 C14 C15 C16 175.53(10)
C11 C14 C15 C6 61.41(12)
C18 C14 C15 C6 -59.78(12)
C6 C15 C16 C17 95.41(16)
C14 C15 C16 C17 -144.33(14)
C7 O2 C18 C14 -57.98(12)
C11 C14 C18 O2 -61.65(13)
C15 C14 C18 O2 58.60(12)
